data_7208733
loop_
_publ_author_name
'Kounavi, Konstantina A.'
'Moushi, Eleni E.'
'Manos, Manolis J.'
'Papatriantafyllopoulou, Constantina'
'Tasiopoulos, Anastasios J.'
'Nastopoulos, Vassilios'

_publ_section_title
;
 Supramolecular patterns of cationic and neutral Ni(ii) complexes from the
 interplay of hydrogen-bonding, stacking interactions and
 metal-coordination motifs
;
_journal_issue 20
_journal_name_full CrystEngComm
_journal_page_first 6492
_journal_paper_doi 10.1039/c2ce25704a
_journal_volume 14
_journal_year 2012
_chemical_formula_moiety 'C32 H28 N6 Ni O4'
_chemical_formula_sum 'C32 H28 N6 Ni O4'
_chemical_formula_weight 619.31
_space_group_IT_number 2
_symmetry_cell_setting triclinic
_symmetry_space_group_name_Hall '-P 1'
_symmetry_space_group_name_H-M 'P -1'
_atom_sites_solution_hydrogens geom
_atom_sites_solution_primary direct
_atom_sites_solution_secondary difmap
_audit_creation_method SHELXL-97
_cell_angle_alpha 100.554(6)
_cell_angle_beta 98.892(5)
_cell_angle_gamma 94.548(5)
_cell_formula_units_Z 1
_cell_length_a 6.0809(3)
_cell_length_b 7.3878(5)
_cell_length_c 16.0562(10)
_cell_measurement_reflns_used 2856
_cell_measurement_temperature 100(2)
_cell_measurement_theta_max 62.4387
_cell_measurement_theta_min 2.8397
_cell_volume 696.28(8)
_computing_cell_refinement 'CrysAlis RED (Oxford Diffraction, 2010)'
_computing_data_collection 'CrysAlis CCD (Oxford Diffraction, 2010)'
_computing_data_reduction 'CrysAlis RED (Oxford Diffraction, 2010)'
_computing_molecular_graphics
;ORTEP-3 for Windows (Farrugia, 1997); PLATON (Spek, 1990);
MERCURY (Bruno et al. 2002)
;
_computing_publication_material 'WINGX (Farrugia, 1999)'
_computing_structure_refinement 'SHELXL-97 (Sheldrick, 1997)'
_computing_structure_solution 'SIR92 (Altomare et al., 1994)'
_diffrn_ambient_temperature 100(2)
_diffrn_detector_area_resol_mean 10.4223
_diffrn_measured_fraction_theta_full 0.962
_diffrn_measured_fraction_theta_max 0.962
_diffrn_measurement_device_type 'Oxford Diffraction SuperNova with Atlas detector'
_diffrn_measurement_method '\w scans'
_diffrn_radiation_monochromator mirror
_diffrn_radiation_source 'SuperNova (Cu) X-ray Source'
_diffrn_radiation_type CuK\a
_diffrn_radiation_wavelength 1.54184
_diffrn_reflns_av_R_equivalents 0.0000
_diffrn_reflns_av_sigmaI/netI 0.0196
_diffrn_reflns_limit_h_max 6
_diffrn_reflns_limit_h_min -6
_diffrn_reflns_limit_k_max 8
_diffrn_reflns_limit_k_min -8
_diffrn_reflns_limit_l_max 18
_diffrn_reflns_limit_l_min -7
_diffrn_reflns_number 2135
_diffrn_reflns_theta_full 62.53
_diffrn_reflns_theta_max 62.53
_diffrn_reflns_theta_min 2.84
_exptl_absorpt_coefficient_mu 1.423
_exptl_absorpt_correction_T_max 1.00000
_exptl_absorpt_correction_T_min 0.75820
_exptl_absorpt_correction_type multi-scan
_exptl_absorpt_process_details
;
CrysAlisPro, Oxford Diffraction Ltd.,
Version 1.171.33.66 (release 28-04-2010 CrysAlis171 .NET)
(compiled Apr 28 2010,14:27:37)
Empirical absorption correction using spherical harmonics,
implemented in SCALE3 ABSPACK scaling algorithm.
;
_exptl_crystal_colour 'light green'
_exptl_crystal_density_diffrn 1.477
_exptl_crystal_density_method 'not measured'
_exptl_crystal_description rod
_exptl_crystal_F_000 322
_exptl_crystal_size_max 0.28
_exptl_crystal_size_mid 0.07
_exptl_crystal_size_min 0.04
_refine_diff_density_max 1.055
_refine_diff_density_min -0.673
_refine_diff_density_rms 0.121
_refine_ls_extinction_method none
_refine_ls_goodness_of_fit_ref 1.065
_refine_ls_hydrogen_treatment constr
_refine_ls_matrix_type full
_refine_ls_number_parameters 198
_refine_ls_number_reflns 2135
_refine_ls_number_restraints 0
_refine_ls_restrained_S_all 1.065
_refine_ls_R_factor_all 0.0742
_refine_ls_R_factor_gt 0.0725
_refine_ls_shift/su_max 0.000
_refine_ls_shift/su_mean 0.000
_refine_ls_structure_factor_coef Fsqd
_refine_ls_weighting_details 'calc w=1/[\s^2^(Fo^2^)+(0.0000P)^2^+7.1023P] where P=(Fo^2^+2Fc^2^)/3'
_refine_ls_weighting_scheme calc
_refine_ls_wR_factor_gt 0.1905
_refine_ls_wR_factor_ref 0.1910
_reflns_number_gt 2014
_reflns_number_total 2135
_reflns_threshold_expression >2\s(I)
_cod_data_source_file c2ce25704a.txt
_cod_data_source_block 13-Ni{NO2}2L2
_cod_depositor_comments
;
The following automatic conversions were performed:

'_symmetry_cell_setting' value 'Triclinic' changed to 'triclinic'
according to /home/saulius/struct/CIF-dictionaries/cif_core.dic
dictionary named 'cif_core.dic' version 2.4.2 from 2011-04-26.

Automatic conversion script
Id: cif_fix_values 1891 2012-01-12 08:04:46Z andrius 
;
_cod_original_cell_volume 696.28(7)
_cod_database_code 7208733

loop_
_symmetry_equiv_pos_as_xyz
'x, y, z'
'-x, -y, -z'

loop_
_atom_site_label
_atom_site_type_symbol
_atom_site_fract_x
_atom_site_fract_y
_atom_site_fract_z
_atom_site_U_iso_or_equiv
_atom_site_adp_type
_atom_site_occupancy
_atom_site_symmetry_multiplicity
_atom_site_calc_flag
_atom_site_refinement_flags
Ni Ni 1.0000 0.0000 0.5000 0.0140(4) Uani 1 2 d S
N1A N 0.5499(9) -0.4294(7) 0.3520(3) 0.0160(11) Uani 1 1 d .
N3A N 0.8327(9) -0.2101(7) 0.4041(3) 0.0160(11) Uani 1 1 d .
C2A C 0.6580(10) -0.3049(9) 0.4215(4) 0.0166(13) Uani 1 1 d .
H2A H 0.6145 -0.2881 0.4752 0.020 Uiso 1 1 calc R
C4A C 0.8372(10) -0.2754(9) 0.3172(4) 0.0153(13) Uani 1 1 d .
C5A C 0.6627(10) -0.4141(8) 0.2846(4) 0.0154(13) Uani 1 1 d .
C6A C 0.3578(10) -0.5569(9) 0.3520(4) 0.0189(14) Uani 1 1 d .
H6A1 H 0.4036 -0.6779 0.3532 0.028 Uiso 1 1 calc R
H6A2 H 0.2499 -0.5620 0.3009 0.028 Uiso 1 1 calc R
H6A3 H 0.2919 -0.5156 0.4017 0.028 Uiso 1 1 calc R
C7A C 0.9985(10) -0.1944(8) 0.2711(4) 0.0159(13) Uani 1 1 d .
C8A C 1.2172(10) -0.1248(8) 0.3128(4) 0.0159(13) Uani 1 1 d .
H8A H 1.2626 -0.1327 0.3699 0.019 Uiso 1 1 calc R
C9A C 1.3664(11) -0.0441(9) 0.2691(4) 0.0201(14) Uani 1 1 d .
H9A H 1.5114 0.0006 0.2970 0.024 Uiso 1 1 calc R
C10A C 1.2996(11) -0.0297(9) 0.1839(4) 0.0216(15) Uani 1 1 d .
H10A H 1.3989 0.0249 0.1547 0.026 Uiso 1 1 calc R
C11A C 1.0832(11) -0.0979(9) 0.1430(4) 0.0203(14) Uani 1 1 d .
H11A H 1.0379 -0.0898 0.0859 0.024 Uiso 1 1 calc R
C12A C 0.9337(11) -0.1780(9) 0.1863(4) 0.0184(14) Uani 1 1 d .
H12A H 0.7884 -0.2211 0.1582 0.022 Uiso 1 1 calc R
C13A C 0.5953(10) -0.5314(8) 0.1980(4) 0.0167(13) Uani 1 1 d .
C14A C 0.7458(11) -0.6447(9) 0.1635(4) 0.0216(14) Uani 1 1 d .
H14A H 0.8841 -0.6513 0.1963 0.026 Uiso 1 1 calc R
C15A C 0.6877(12) -0.7484(9) 0.0795(4) 0.0245(15) Uani 1 1 d .
H15A H 0.7883 -0.8227 0.0561 0.029 Uiso 1 1 calc R
C16A C 0.4808(11) -0.7405(9) 0.0313(4) 0.0214(14) Uani 1 1 d .
H16A H 0.4417 -0.8106 -0.0242 0.026 Uiso 1 1 calc R
C17A C 0.3312(11) -0.6275(9) 0.0657(4) 0.0212(14) Uani 1 1 d .
H17A H 0.1928 -0.6212 0.0330 0.025 Uiso 1 1 calc R
C18A C 0.3883(10) -0.5241(9) 0.1491(4) 0.0191(14) Uani 1 1 d .
H18A H 0.2873 -0.4498 0.1721 0.023 Uiso 1 1 calc R
N1 N 1.1753(10) -0.2428(8) 0.5754(4) 0.0256(13) Uani 1 1 d .
O1 O 0.9899(8) -0.1845(6) 0.5855(3) 0.0227(10) Uani 1 1 d .
O2 O 1.2672(8) -0.1642(6) 0.5226(3) 0.0249(11) Uani 1 1 d .

loop_
_atom_site_aniso_label
_atom_site_aniso_U_11
_atom_site_aniso_U_22
_atom_site_aniso_U_33
_atom_site_aniso_U_23
_atom_site_aniso_U_13
_atom_site_aniso_U_12
Ni 0.0154(8) 0.0139(8) 0.0122(7) 0.0012(6) 0.0024(6) 0.0015(6)
N1A 0.019(3) 0.016(3) 0.012(3) 0.000(2) 0.004(2) 0.000(2)
N3A 0.019(3) 0.017(3) 0.011(2) 0.001(2) 0.003(2) -0.004(2)
C2A 0.014(3) 0.020(3) 0.014(3) 0.002(2) -0.001(2) 0.000(3)
C4A 0.012(3) 0.021(3) 0.014(3) 0.004(2) 0.001(2) 0.007(3)
C5A 0.019(3) 0.014(3) 0.015(3) 0.003(2) 0.009(3) 0.002(3)
C6A 0.019(3) 0.018(3) 0.018(3) 0.004(3) 0.004(3) -0.004(3)
C7A 0.018(3) 0.013(3) 0.017(3) 0.001(2) 0.004(3) 0.003(3)
C8A 0.017(3) 0.014(3) 0.015(3) 0.001(2) 0.001(3) 0.005(3)
C9A 0.017(3) 0.015(3) 0.027(4) -0.001(3) 0.006(3) 0.002(3)
C10A 0.026(4) 0.018(3) 0.025(4) 0.007(3) 0.013(3) 0.005(3)
C11A 0.023(4) 0.023(3) 0.017(3) 0.006(3) 0.003(3) 0.006(3)
C12A 0.017(3) 0.019(3) 0.019(3) 0.004(3) 0.001(3) -0.001(3)
C13A 0.018(3) 0.014(3) 0.017(3) 0.002(2) 0.004(3) 0.000(3)
C14A 0.019(3) 0.023(4) 0.023(3) 0.001(3) 0.007(3) 0.002(3)
C15A 0.031(4) 0.023(4) 0.020(3) -0.001(3) 0.012(3) 0.005(3)
C16A 0.028(4) 0.020(3) 0.016(3) 0.002(3) 0.005(3) -0.003(3)
C17A 0.021(4) 0.024(4) 0.017(3) 0.004(3) -0.001(3) -0.001(3)
C18A 0.014(3) 0.023(4) 0.020(3) 0.003(3) 0.004(3) 0.005(3)
N1 0.027(3) 0.026(3) 0.023(3) 0.001(2) 0.005(3) 0.004(3)
O1 0.024(3) 0.025(3) 0.017(2) -0.0007(19) 0.0042(19) -0.002(2)
O2 0.022(2) 0.027(3) 0.024(2) -0.001(2) 0.004(2) 0.002(2)

loop_
_atom_type_symbol
_atom_type_description
_atom_type_scat_dispersion_real
_atom_type_scat_dispersion_imag
_atom_type_scat_source
C C 0.0181 0.0091 'International Tables Vol C Tables 4.2.6.8 and 6.1.1.4'
H H 0.0000 0.0000 'International Tables Vol C Tables 4.2.6.8 and 6.1.1.4'
N N 0.0311 0.0180 'International Tables Vol C Tables 4.2.6.8 and 6.1.1.4'
O O 0.0492 0.0322 'International Tables Vol C Tables 4.2.6.8 and 6.1.1.4'
Ni Ni -3.0029 0.5091 'International Tables Vol C Tables 4.2.6.8 and 6.1.1.4'

loop_
_geom_angle_atom_site_label_1
_geom_angle_atom_site_label_2
_geom_angle_atom_site_label_3
_geom_angle
_geom_angle_site_symmetry_1
_geom_angle_site_symmetry_3
N3A Ni N3A 180.000(1) 2_756 .
N3A Ni O1 87.96(18) 2_756 2_756
N3A Ni O1 92.04(18) . 2_756
N3A Ni O1 92.04(18) 2_756 .
N3A Ni O1 87.96(18) . .
O1 Ni O1 179.999(1) 2_756 .
N3A Ni O2 90.30(19) 2_756 2_756
N3A Ni O2 89.70(19) . 2_756
O1 Ni O2 59.54(18) 2_756 2_756
O1 Ni O2 120.46(18) . 2_756
N3A Ni O2 89.70(19) 2_756 .
N3A Ni O2 90.30(19) . .
O1 Ni O2 120.46(18) 2_756 .
O1 Ni O2 59.54(18) . .
O2 Ni O2 179.999(2) 2_756 .
C2A N1A C5A 107.4(5) . .
C2A N1A C6A 124.6(5) . .
C5A N1A C6A 128.0(5) . .
C2A N3A C4A 105.9(5) . .
C2A N3A Ni 116.9(4) . .
C4A N3A Ni 136.9(4) . .
N3A C2A N1A 111.9(5) . .
N3A C2A H2A 124.1 . .
N1A C2A H2A 124.1 . .
C5A C4A N3A 108.8(5) . .
C5A C4A C7A 128.4(5) . .
N3A C4A C7A 122.7(5) . .
C4A C5A N1A 106.0(5) . .
C4A C5A C13A 131.1(5) . .
N1A C5A C13A 123.0(5) . .
N1A C6A H6A1 109.5 . .
N1A C6A H6A2 109.5 . .
H6A1 C6A H6A2 109.5 . .
N1A C6A H6A3 109.5 . .
H6A1 C6A H6A3 109.5 . .
H6A2 C6A H6A3 109.5 . .
C12A C7A C8A 118.7(6) . .
C12A C7A C4A 120.3(6) . .
C8A C7A C4A 120.9(5) . .
C9A C8A C7A 120.3(6) . .
C9A C8A H8A 119.8 . .
C7A C8A H8A 119.8 . .
C8A C9A C10A 120.3(6) . .
C8A C9A H9A 119.8 . .
C10A C9A H9A 119.8 . .
C11A C10A C9A 119.2(6) . .
C11A C10A H10A 120.4 . .
C9A C10A H10A 120.4 . .
C10A C11A C12A 120.7(6) . .
C10A C11A H11A 119.6 . .
C12A C11A H11A 119.6 . .
C11A C12A C7A 120.7(6) . .
C11A C12A H12A 119.7 . .
C7A C12A H12A 119.7 . .
C18A C13A C14A 119.7(6) . .
C18A C13A C5A 120.7(6) . .
C14A C13A C5A 119.5(6) . .
C13A C14A C15A 119.8(6) . .
C13A C14A H14A 120.1 . .
C15A C14A H14A 120.1 . .
C16A C15A C14A 120.1(6) . .
C16A C15A H15A 120.0 . .
C14A C15A H15A 120.0 . .
C15A C16A C17A 120.1(6) . .
C15A C16A H16A 120.0 . .
C17A C16A H16A 120.0 . .
C16A C17A C18A 120.1(6) . .
C16A C17A H17A 120.0 . .
C18A C17A H17A 120.0 . .
C13A C18A C17A 120.3(6) . .
C13A C18A H18A 119.9 . .
C17A C18A H18A 119.9 . .
O1 N1 O2 111.6(5) . .
N1 O1 Ni 95.2(4) . .
N1 O2 Ni 93.6(4) . .

loop_
_geom_bond_atom_site_label_1
_geom_bond_atom_site_label_2
_geom_bond_distance
_geom_bond_site_symmetry_2
Ni N3A 2.050(5) 2_756
Ni N3A 2.050(5) .
Ni O1 2.108(4) 2_756
Ni O1 2.108(4) .
Ni O2 2.129(5) 2_756
Ni O2 2.130(5) .
N1A C2A 1.351(8) .
N1A C5A 1.385(8) .
N1A C6A 1.441(8) .
N3A C2A 1.320(8) .
N3A C4A 1.396(8) .
C2A H2A 0.9300 .
C4A C5A 1.382(9) .
C4A C7A 1.470(9) .
C5A C13A 1.476(8) .
C6A H6A1 0.9600 .
C6A H6A2 0.9600 .
C6A H6A3 0.9600 .
C7A C12A 1.388(9) .
C7A C8A 1.404(9) .
C8A C9A 1.391(9) .
C8A H8A 0.9300 .
C9A C10A 1.391(9) .
C9A H9A 0.9300 .
C10A C11A 1.387(9) .
C10A H10A 0.9300 .
C11A C12A 1.386(9) .
C11A H11A 0.9300 .
C12A H12A 0.9300 .
C13A C18A 1.387(9) .
C13A C14A 1.397(9) .
C14A C15A 1.401(9) .
C14A H14A 0.9300 .
C15A C16A 1.383(10) .
C15A H15A 0.9300 .
C16A C17A 1.392(10) .
C16A H16A 0.9300 .
C17A C18A 1.391(9) .
C17A H17A 0.9300 .
C18A H18A 0.9300 .
N1 O1 1.262(7) .
N1 O2 1.282(7) .
